data_2209713
loop_
_publ_author_name
'Xing-You Xu'
'Tong-Tao Xu'
'Shuai-Shuai Ni'
'Jian Gao'
'Da-Qi Wang'

_publ_section_title
;
 Bis{2-[1-(benzylimino)ethyl]-5-methoxyphenol}dichlorozinc(II)
;
_journal_coeditor_code XU2055
_journal_issue 7
_journal_name_full 'Acta Crystallographica Section E'
_journal_page_first m1548
_journal_page_last m1549
_journal_paper_doi 10.1107/S1600536806021829
_journal_volume 62
_journal_year 2006
_chemical_formula_iupac '[Zn Cl2 (C16 H17 N1 O2)2]'
_chemical_formula_moiety 'C32 H34 Cl2 N2 O4 Zn'
_chemical_formula_sum 'C32 H34 Cl2 N2 O4 Zn'
_chemical_formula_weight 646.88
_chemical_name_systematic
;
Bis{2-[1-(benzylimino)ethyl]-5-methoxyphenol}dichlorozinc(II)
;
_space_group_IT_number 14
_symmetry_cell_setting monoclinic
_symmetry_space_group_name_Hall '-P 2ybc'
_symmetry_space_group_name_H-M 'P 1 21/c 1'
_atom_sites_solution_hydrogens geom
_atom_sites_solution_primary direct
_atom_sites_solution_secondary difmap
_audit_creation_method SHELXL-97
_cell_angle_alpha 90.00
_cell_angle_beta 97.928(3)
_cell_angle_gamma 90.00
_cell_formula_units_Z 4
_cell_length_a 11.1785(18)
_cell_length_b 16.082(3)
_cell_length_c 17.555(3)
_cell_measurement_reflns_used 3722
_cell_measurement_temperature 298(2)
_cell_measurement_theta_max 24.7
_cell_measurement_theta_min 2.2
_cell_volume 3125.7(9)
_computing_cell_refinement 'SAINT (Bruker, 2003)'
_computing_data_collection 'SMART (Bruker, 2003)'
_computing_data_reduction SAINT
_computing_molecular_graphics 'SHELXTL (Sheldrick, 1997b)'
_computing_publication_material SHELXTL'
_computing_structure_refinement 'SHELXL97 (Sheldrick, 1997a)'
_computing_structure_solution 'SHELXS97 (Sheldrick, 1997a)'
_diffrn_ambient_temperature 298(2)
_diffrn_measured_fraction_theta_full 1.00
_diffrn_measured_fraction_theta_max 1.00
_diffrn_measurement_device_type 'Bruker APEX area-dectector'
_diffrn_measurement_method '\f and \w'
_diffrn_radiation_monochromator graphite
_diffrn_radiation_source 'fine-focus sealed tube'
_diffrn_radiation_type MoK\a
_diffrn_radiation_wavelength 0.71073
_diffrn_reflns_av_R_equivalents 0.053
_diffrn_reflns_av_sigmaI/netI 0.063
_diffrn_reflns_limit_h_max 9
_diffrn_reflns_limit_h_min -13
_diffrn_reflns_limit_k_max 18
_diffrn_reflns_limit_k_min -19
_diffrn_reflns_limit_l_max 21
_diffrn_reflns_limit_l_min -18
_diffrn_reflns_number 16847
_diffrn_reflns_theta_full 25.5
_diffrn_reflns_theta_max 25.5
_diffrn_reflns_theta_min 1.7
_diffrn_standards_interval_count 0
_diffrn_standards_interval_time 0
_diffrn_standards_number 0
_exptl_absorpt_coefficient_mu 0.995
_exptl_absorpt_correction_T_max 0.670
_exptl_absorpt_correction_T_min 0.618
_exptl_absorpt_correction_type multi-scan
_exptl_absorpt_process_details '(SADABS; Sheldrick, 2002)'
_exptl_crystal_colour colorless
_exptl_crystal_density_diffrn 1.375
_exptl_crystal_density_method 'not measured'
_exptl_crystal_description prism
_exptl_crystal_F_000 1344
_exptl_crystal_size_max 0.49
_exptl_crystal_size_mid 0.45
_exptl_crystal_size_min 0.40
_refine_diff_density_max 0.46
_refine_diff_density_min -0.30
_refine_ls_extinction_method none
_refine_ls_goodness_of_fit_ref 1.041
_refine_ls_hydrogen_treatment constr
_refine_ls_matrix_type full
_refine_ls_number_parameters 374
_refine_ls_number_reflns 5827
_refine_ls_number_restraints 0
_refine_ls_restrained_S_all 1.041
_refine_ls_R_factor_all 0.093
_refine_ls_R_factor_gt 0.042
_refine_ls_shift/su_max 0.001
_refine_ls_shift/su_mean 0.000
_refine_ls_structure_factor_coef Fsqd
_refine_ls_weighting_details 'calc w=1/[\s^2^(Fo^2^)+(0.0436P)^2^+1.2861P] where P=(Fo^2^+2Fc^2^)/3'
_refine_ls_weighting_scheme calc
_refine_ls_wR_factor_gt 0.091
_refine_ls_wR_factor_ref 0.119
_reflns_number_gt 3546
_reflns_number_total 5827
_reflns_threshold_expression I>2\s(I)
_cod_data_source_file xu2055.cif
_cod_data_source_block I
_cod_original_sg_symbol_H-M 'P 21/c'
_cod_database_code 2209713
_cod_database_fobs_code 2209713

loop_
_symmetry_equiv_pos_as_xyz
'x, y, z'
'-x, y+1/2, -z+1/2'
'-x, -y, -z'
'x, -y-1/2, z-1/2'

loop_
_atom_site_type_symbol
_atom_site_label
_atom_site_fract_x
_atom_site_fract_y
_atom_site_fract_z
_atom_site_U_iso_or_equiv
_atom_site_adp_type
_atom_site_calc_flag
_atom_site_refinement_flags
_atom_site_occupancy
Zn Zn1 0.29374(4) 0.09695(2) 0.23116(2) 0.04291(15) Uani d . 1
Cl Cl1 0.47070(9) 0.10392(6) 0.18634(6) 0.0641(3) Uani d . 1
Cl Cl2 0.12456(10) 0.11924(6) 0.15182(6) 0.0697(3) Uani d . 1
N N1 0.4291(3) 0.30481(18) 0.36804(18) 0.0508(8) Uani d . 1
H H1 0.3970 0.2574 0.3378 0.076 Uiso d R 1
N N2 0.1462(3) -0.14823(19) 0.2369(2) 0.0589(9) Uani d . 1
H H2 0.1585 -0.0890 0.2300 0.088 Uiso d R 1
O O1 0.3161(2) 0.17401(14) 0.31878(13) 0.0501(6) Uani d . 1
O O2 -0.0102(3) 0.0823(2) 0.44542(18) 0.0821(9) Uani d . 1
O O3 0.2675(2) -0.01628(13) 0.27106(14) 0.0507(7) Uani d . 1
O O4 0.6306(3) -0.0392(2) 0.44718(18) 0.0862(10) Uani d . 1
C C1 0.3787(4) 0.3823(2) 0.4771(2) 0.0674(12) Uani d . 1
H H1A 0.4350 0.4208 0.4600 0.101 Uiso calc R 1
H H1B 0.4101 0.3619 0.5273 0.101 Uiso calc R 1
H H1C 0.3031 0.4099 0.4793 0.101 Uiso calc R 1
C C2 0.3596(3) 0.3109(2) 0.4219(2) 0.0466(9) Uani d . 1
C C3 0.2677(3) 0.2492(2) 0.4269(2) 0.0437(9) Uani d . 1
C C4 0.2475(3) 0.1829(2) 0.3732(2) 0.0441(9) Uani d . 1
C C5 0.1533(3) 0.1272(2) 0.3791(2) 0.0527(10) Uani d . 1
H H5 0.1379 0.0847 0.3431 0.063 Uiso calc R 1
C C6 0.0835(4) 0.1337(3) 0.4365(2) 0.0584(11) Uani d . 1
C C7 0.1044(4) 0.1975(3) 0.4915(2) 0.0615(11) Uani d . 1
H H7 0.0574 0.2015 0.5312 0.074 Uiso calc R 1
C C8 0.1932(4) 0.2526(3) 0.4860(2) 0.0552(10) Uani d . 1
H H8 0.2063 0.2947 0.5224 0.066 Uiso calc R 1
C C9 -0.0315(5) 0.0133(3) 0.3932(3) 0.1003(18) Uani d . 1
H H9A -0.0497 0.0337 0.3415 0.150 Uiso calc R 1
H H9B -0.0984 -0.0189 0.4060 0.150 Uiso calc R 1
H H9C 0.0394 -0.0211 0.3974 0.150 Uiso calc R 1
C C10 0.5236(4) 0.3619(2) 0.3527(2) 0.0612(11) Uani d . 1
H H10A 0.4939 0.4184 0.3550 0.073 Uiso calc R 1
H H10B 0.5414 0.3523 0.3009 0.073 Uiso calc R 1
C C11 0.6385(3) 0.3537(2) 0.4079(2) 0.0541(10) Uani d . 1
C C12 0.7082(4) 0.4230(3) 0.4273(3) 0.0667(12) Uani d . 1
H H12 0.6829 0.4746 0.4072 0.080 Uiso calc R 1
C C13 0.8150(4) 0.4163(3) 0.4762(3) 0.0816(14) Uani d . 1
H H13 0.8616 0.4636 0.4883 0.098 Uiso calc R 1
C C14 0.8534(4) 0.3423(4) 0.5069(3) 0.0909(16) Uani d . 1
H H14 0.9254 0.3386 0.5403 0.109 Uiso calc R 1
C C15 0.7849(5) 0.2733(4) 0.4882(4) 0.113(2) Uani d . 1
H H15 0.8103 0.2221 0.5090 0.135 Uiso calc R 1
C C16 0.6782(4) 0.2790(3) 0.4387(3) 0.0879(16) Uani d . 1
H H16 0.6328 0.2313 0.4260 0.105 Uiso calc R 1
C C17 0.2157(5) -0.2843(3) 0.2825(3) 0.1030(19) Uani d . 1
H H17A 0.1588 -0.2986 0.3166 0.155 Uiso calc R 1
H H17B 0.2928 -0.3085 0.3009 0.155 Uiso calc R 1
H H17C 0.1876 -0.3053 0.2320 0.155 Uiso calc R 1
C C18 0.2281(4) -0.1907(2) 0.2792(2) 0.0557(10) Uani d . 1
C C19 0.3291(3) -0.1488(2) 0.3218(2) 0.0501(10) Uani d . 1
C C20 0.3453(3) -0.0610(2) 0.3166(2) 0.0428(9) Uani d . 1
C C21 0.4466(3) -0.0241(2) 0.3592(2) 0.0488(9) Uani d . 1
H H21 0.4572 0.0331 0.3565 0.059 Uiso calc R 1
C C22 0.5298(4) -0.0706(3) 0.4045(2) 0.0601(11) Uani d . 1
C C23 0.5165(4) -0.1559(3) 0.4092(3) 0.0762(14) Uani d . 1
H H23 0.5747 -0.1874 0.4393 0.091 Uiso calc R 1
C C24 0.4189(4) -0.1931(3) 0.3699(3) 0.0715(13) Uani d . 1
H H24 0.4103 -0.2503 0.3747 0.086 Uiso calc R 1
C C25 0.6517(4) 0.0472(3) 0.4445(3) 0.0897(16) Uani d . 1
H H25A 0.6615 0.0630 0.3930 0.135 Uiso calc R 1
H H25B 0.7236 0.0608 0.4787 0.135 Uiso calc R 1
H H25C 0.5842 0.0765 0.4601 0.135 Uiso calc R 1
C C26 0.0353(4) -0.1775(3) 0.1897(3) 0.0787(14) Uani d . 1
H H26A 0.0240 -0.2362 0.1991 0.094 Uiso calc R 1
H H26B 0.0427 -0.1705 0.1357 0.094 Uiso calc R 1
C C27 -0.0723(4) -0.1297(2) 0.2084(2) 0.0524(10) Uani d . 1
C C28 -0.1043(5) -0.0562(3) 0.1728(3) 0.0766(14) Uani d . 1
H H28 -0.0586 -0.0351 0.1368 0.092 Uiso calc R 1
C C29 -0.2036(7) -0.0129(4) 0.1895(4) 0.108(2) Uani d . 1
H H29 -0.2262 0.0366 0.1640 0.129 Uiso calc R 1
C C30 -0.2680(6) -0.0427(5) 0.2434(5) 0.120(3) Uani d . 1
H H30 -0.3344 -0.0133 0.2555 0.144 Uiso calc R 1
C C31 -0.2362(5) -0.1154(5) 0.2796(3) 0.0990(19) Uani d . 1
H H31 -0.2811 -0.1358 0.3163 0.119 Uiso calc R 1
C C32 -0.1388(5) -0.1587(3) 0.2624(3) 0.0704(13) Uani d . 1
H H32 -0.1174 -0.2084 0.2877 0.085 Uiso calc R 1

loop_
_atom_site_aniso_label
_atom_site_aniso_U_11
_atom_site_aniso_U_22
_atom_site_aniso_U_33
_atom_site_aniso_U_12
_atom_site_aniso_U_13
_atom_site_aniso_U_23
Zn1 0.0530(3) 0.0355(2) 0.0389(2) 0.0015(2) 0.00188(18) -0.00023(19)
Cl1 0.0606(7) 0.0678(7) 0.0661(7) -0.0070(5) 0.0169(5) -0.0011(5)
Cl2 0.0670(7) 0.0671(7) 0.0673(7) -0.0001(5) -0.0178(6) 0.0145(5)
N1 0.054(2) 0.0464(18) 0.048(2) -0.0033(15) -0.0038(16) -0.0040(15)
N2 0.058(2) 0.0448(18) 0.074(2) -0.0037(17) 0.0121(18) -0.0070(17)
O1 0.0597(17) 0.0463(14) 0.0455(15) -0.0017(12) 0.0113(13) -0.0136(12)
O2 0.069(2) 0.106(2) 0.074(2) -0.0251(19) 0.0192(17) 0.0006(19)
O3 0.0559(16) 0.0354(13) 0.0576(17) 0.0030(12) -0.0036(13) 0.0079(12)
O4 0.070(2) 0.098(3) 0.083(2) 0.0092(19) -0.0151(18) 0.009(2)
C1 0.077(3) 0.060(3) 0.062(3) 0.001(2) -0.003(2) -0.019(2)
C2 0.052(2) 0.048(2) 0.037(2) 0.0136(19) -0.0047(18) -0.0005(17)
C3 0.048(2) 0.043(2) 0.038(2) 0.0102(18) -0.0007(17) -0.0014(16)
C4 0.050(2) 0.044(2) 0.037(2) 0.0113(18) 0.0003(17) 0.0011(17)
C5 0.055(3) 0.059(2) 0.044(2) 0.000(2) 0.0042(19) -0.0055(18)
C6 0.051(3) 0.067(3) 0.056(3) -0.003(2) 0.001(2) 0.003(2)
C7 0.054(3) 0.082(3) 0.051(3) 0.007(2) 0.015(2) -0.004(2)
C8 0.057(3) 0.064(3) 0.043(2) 0.014(2) 0.0021(19) -0.0120(19)
C9 0.106(4) 0.110(4) 0.084(4) -0.049(3) 0.010(3) -0.009(3)
C10 0.070(3) 0.059(2) 0.053(3) -0.009(2) 0.002(2) 0.004(2)
C11 0.055(3) 0.052(2) 0.056(3) -0.005(2) 0.009(2) 0.0026(19)
C12 0.075(3) 0.054(3) 0.069(3) -0.002(2) 0.002(2) -0.008(2)
C13 0.072(3) 0.084(4) 0.086(4) -0.009(3) 0.001(3) -0.020(3)
C14 0.054(3) 0.124(5) 0.090(4) 0.002(3) -0.005(3) 0.007(4)
C15 0.065(4) 0.101(4) 0.164(6) 0.001(3) -0.015(4) 0.047(4)
C16 0.061(3) 0.064(3) 0.132(5) -0.009(2) -0.011(3) 0.023(3)
C17 0.109(4) 0.039(2) 0.159(5) -0.004(3) 0.012(4) 0.008(3)
C18 0.062(3) 0.037(2) 0.073(3) 0.0033(19) 0.028(2) 0.003(2)
C19 0.053(3) 0.041(2) 0.059(3) 0.0070(19) 0.0181(19) 0.0060(18)
C20 0.046(2) 0.0422(19) 0.043(2) 0.0095(17) 0.0155(17) 0.0056(17)
C21 0.052(2) 0.048(2) 0.047(2) 0.0061(19) 0.0104(19) 0.0079(18)
C22 0.055(3) 0.071(3) 0.054(3) 0.009(2) 0.007(2) 0.008(2)
C23 0.064(3) 0.074(3) 0.087(4) 0.024(3) 0.000(3) 0.029(3)
C24 0.075(3) 0.047(2) 0.095(4) 0.015(2) 0.020(3) 0.023(2)
C25 0.070(4) 0.112(4) 0.084(4) -0.018(3) -0.001(3) -0.009(3)
C26 0.067(3) 0.077(3) 0.091(4) -0.005(3) 0.007(3) -0.029(3)
C27 0.054(3) 0.045(2) 0.055(3) -0.0123(19) -0.002(2) -0.0082(19)
C28 0.098(4) 0.057(3) 0.070(3) -0.017(3) -0.005(3) 0.003(2)
C29 0.126(6) 0.063(3) 0.115(6) 0.023(4) -0.050(4) -0.021(4)
C30 0.070(4) 0.140(7) 0.138(7) 0.022(4) -0.027(4) -0.082(6)
C31 0.060(4) 0.147(6) 0.093(4) -0.035(4) 0.024(3) -0.042(4)
C32 0.078(4) 0.064(3) 0.066(3) -0.023(3) 0.000(3) 0.003(2)

loop_
_atom_type_symbol
_atom_type_description
_atom_type_scat_dispersion_real
_atom_type_scat_dispersion_imag
_atom_type_scat_source
C C 0.0033 0.0016 'International Tables Vol C Tables 4.2.6.8 and 6.1.1.4'
H H 0.0000 0.0000 'International Tables Vol C Tables 4.2.6.8 and 6.1.1.4'
N N 0.0061 0.0033 'International Tables Vol C Tables 4.2.6.8 and 6.1.1.4'
Zn Zn 0.2839 1.4301 'International Tables Vol C Tables 4.2.6.8 and 6.1.1.4'
O O 0.0106 0.0060 'International Tables Vol C Tables 4.2.6.8 and 6.1.1.4'
Cl Cl 0.1484 0.1585 'International Tables Vol C Tables 4.2.6.8 and 6.1.1.4'

loop_
_geom_angle_atom_site_label_1
_geom_angle_atom_site_label_2
_geom_angle_atom_site_label_3
_geom_angle
_geom_angle_publ_flag
O1 Zn1 O3 108.13(10) y
O1 Zn1 Cl2 113.27(8) y
O3 Zn1 Cl2 102.41(7) y
O1 Zn1 Cl1 102.80(8) y
O3 Zn1 Cl1 110.58(8) y
Cl1 Zn1 Cl2 119.42(5) y
C2 N1 C10 127.3(3) ?
C2 N1 H1 104.2 ?
C10 N1 H1 128.2 ?
C18 N2 C26 129.1(4) ?
C18 N2 H2 119.2 ?
C26 N2 H2 111.5 ?
C4 O1 Zn1 127.9(2) ?
C6 O2 C9 117.3(4) ?
C20 O3 Zn1 126.8(2) ?
C22 O4 C25 118.5(3) ?
C2 C1 H1A 109.5 ?
C2 C1 H1B 109.5 ?
H1A C1 H1B 109.5 ?
C2 C1 H1C 109.5 ?
H1A C1 H1C 109.5 ?
H1B C1 H1C 109.5 ?
N1 C2 C3 119.4(3) ?
N1 C2 C1 118.7(4) ?
C3 C2 C1 121.9(4) ?
C8 C3 C4 117.3(4) ?
C8 C3 C2 120.9(3) ?
C4 C3 C2 121.8(3) ?
O1 C4 C5 120.4(3) ?
O1 C4 C3 120.6(3) ?
C5 C4 C3 118.9(4) ?
C6 C5 C4 121.4(4) ?
C6 C5 H5 119.3 ?
C4 C5 H5 119.3 ?
C5 C6 O2 124.5(4) ?
C5 C6 C7 120.5(4) ?
O2 C6 C7 114.9(4) ?
C8 C7 C6 119.0(4) ?
C8 C7 H7 120.5 ?
C6 C7 H7 120.5 ?
C7 C8 C3 122.8(4) ?
C7 C8 H8 118.6 ?
C3 C8 H8 118.6 ?
O2 C9 H9A 109.5 ?
O2 C9 H9B 109.5 ?
H9A C9 H9B 109.5 ?
O2 C9 H9C 109.5 ?
H9A C9 H9C 109.5 ?
H9B C9 H9C 109.5 ?
N1 C10 C11 113.7(3) ?
N1 C10 H10A 108.8 ?
C11 C10 H10A 108.8 ?
N1 C10 H10B 108.8 ?
C11 C10 H10B 108.8 ?
H10A C10 H10B 107.7 ?
C16 C11 C12 118.3(4) ?
C16 C11 C10 122.3(4) ?
C12 C11 C10 119.4(4) ?
C13 C12 C11 120.2(4) ?
C13 C12 H12 119.9 ?
C11 C12 H12 119.9 ?
C14 C13 C12 121.3(5) ?
C14 C13 H13 119.4 ?
C12 C13 H13 119.4 ?
C13 C14 C15 118.9(5) ?
C13 C14 H14 120.5 ?
C15 C14 H14 120.5 ?
C14 C15 C16 120.5(5) ?
C14 C15 H15 119.8 ?
C16 C15 H15 119.8 ?
C11 C16 C15 120.8(4) ?
C11 C16 H16 119.6 ?
C15 C16 H16 119.6 ?
C18 C17 H17A 109.5 ?
C18 C17 H17B 109.5 ?
H17A C17 H17B 109.5 ?
C18 C17 H17C 109.5 ?
H17A C17 H17C 109.5 ?
H17B C17 H17C 109.5 ?
N2 C18 C19 119.7(3) ?
N2 C18 C17 119.1(4) ?
C19 C18 C17 121.2(4) ?
C24 C19 C20 116.8(4) ?
C24 C19 C18 121.2(4) ?
C20 C19 C18 122.0(3) ?
O3 C20 C21 120.9(3) ?
O3 C20 C19 120.1(3) ?
C21 C20 C19 119.0(3) ?
C22 C21 C20 121.1(4) ?
C22 C21 H21 119.4 ?
C20 C21 H21 119.4 ?
C21 C22 O4 124.4(4) ?
C21 C22 C23 120.6(4) ?
O4 C22 C23 115.0(4) ?
C24 C23 C22 119.7(4) ?
C24 C23 H23 120.2 ?
C22 C23 H23 120.2 ?
C23 C24 C19 122.8(4) ?
C23 C24 H24 118.6 ?
C19 C24 H24 118.6 ?
O4 C25 H25A 109.5 ?
O4 C25 H25B 109.5 ?
H25A C25 H25B 109.5 ?
O4 C25 H25C 109.5 ?
H25A C25 H25C 109.5 ?
H25B C25 H25C 109.5 ?
N2 C26 C27 110.6(3) ?
N2 C26 H26A 109.5 ?
C27 C26 H26A 109.5 ?
N2 C26 H26B 109.5 ?
C27 C26 H26B 109.5 ?
H26A C26 H26B 108.1 ?
C28 C27 C32 118.8(4) ?
C28 C27 C26 120.8(4) ?
C32 C27 C26 120.5(4) ?
C27 C28 C29 120.7(5) ?
C27 C28 H28 119.6 ?
C29 C28 H28 119.6 ?
C30 C29 C28 119.4(6) ?
C30 C29 H29 120.3 ?
C28 C29 H29 120.3 ?
C29 C30 C31 120.3(7) ?
C29 C30 H30 119.9 ?
C31 C30 H30 119.9 ?
C30 C31 C32 120.2(6) ?
C30 C31 H31 119.9 ?
C32 C31 H31 119.9 ?
C31 C32 C27 120.6(5) ?
C31 C32 H32 119.7 ?
C27 C32 H32 119.7 ?

loop_
_geom_bond_atom_site_label_1
_geom_bond_atom_site_label_2
_geom_bond_distance
_geom_bond_publ_flag
Zn1 O1 1.964(2) y
Zn1 O3 1.987(2) y
Zn1 Cl1 2.2303(12) y
Zn1 Cl2 2.2178(11) y
N1 C2 1.308(5) y
N1 C10 1.453(5) y
N1 H1 0.9693 ?
N2 C18 1.292(5) y
N2 C26 1.470(5) y
N2 H2 0.9717 ?
O1 C4 1.312(4) ?
O2 C6 1.361(5) ?
O2 C9 1.438(5) ?
O3 C20 1.312(4) ?
O4 C22 1.361(5) ?
O4 C25 1.411(5) ?
C1 C2 1.498(5) ?
C1 H1A 0.9600 ?
C1 H1B 0.9600 ?
C1 H1C 0.9600 ?
C2 C3 1.440(5) ?
C3 C8 1.418(5) ?
C3 C4 1.421(5) ?
C4 C5 1.398(5) ?
C5 C6 1.360(5) ?
C5 H5 0.9300 ?
C6 C7 1.406(5) ?
C7 C8 1.344(5) ?
C7 H7 0.9300 ?
C8 H8 0.9300 ?
C9 H9A 0.9600 ?
C9 H9B 0.9600 ?
C9 H9C 0.9600 ?
C10 C11 1.506(5) ?
C10 H10A 0.9700 ?
C10 H10B 0.9700 ?
C11 C16 1.366(5) ?
C11 C12 1.376(5) ?
C12 C13 1.375(6) ?
C12 H12 0.9300 ?
C13 C14 1.352(7) ?
C13 H13 0.9300 ?
C14 C15 1.362(7) ?
C14 H14 0.9300 ?
C15 C16 1.379(6) ?
C15 H15 0.9300 ?
C16 H16 0.9300 ?
C17 C18 1.514(5) ?
C17 H17A 0.9600 ?
C17 H17B 0.9600 ?
C17 H17C 0.9600 ?
C18 C19 1.433(5) ?
C19 C24 1.412(5) ?
C19 C20 1.428(5) ?
C20 C21 1.400(5) ?
C21 C22 1.361(5) ?
C21 H21 0.9300 ?
C22 C23 1.383(6) ?
C23 C24 1.348(6) ?
C23 H23 0.9300 ?
C24 H24 0.9300 ?
C25 H25A 0.9600 ?
C25 H25B 0.9600 ?
C25 H25C 0.9600 ?
C26 C27 1.501(6) ?
C26 H26A 0.9700 ?
C26 H26B 0.9700 ?
C27 C28 1.361(6) ?
C27 C32 1.365(6) ?
C28 C29 1.376(8) ?
C28 H28 0.9300 ?
C29 C30 1.353(9) ?
C29 H29 0.9300 ?
C30 C31 1.354(9) ?
C30 H30 0.9300 ?
C31 C32 1.361(7) ?
C31 H31 0.9300 ?
C32 H32 0.9300 ?

loop_
_geom_hbond_atom_site_label_D
_geom_hbond_atom_site_label_H
_geom_hbond_atom_site_label_A
_geom_hbond_distance_DH
_geom_hbond_distance_HA
_geom_hbond_distance_DA
_geom_hbond_angle_DHA
_geom_hbond_publ_flag
N1 H1 O1 0.97 1.63 2.543(4) 156 y
N2 H2 O3 0.97 1.77 2.545(4) 134 y
